data_7030371
loop_
_publ_author_name
'Chen, Mao-Long'
'Hou, Yu-Hui'
'Xia, Wen-Sheng'
'Weng, Wei-Zheng'
'Cao, Ze-Xing'
'Zhou, Zhao-Hui'
'Wan, Hui-Lin'

_publ_section_title
;
 Dimeric 1,3-propanediaminetetraacetato lanthanides as the precursors of
 catalysts for the oxidative coupling of methane.
;
_journal_issue 23
_journal_name_full 'Dalton transactions (Cambridge, England : 2003)'
_journal_page_first 8690
_journal_page_last 8697
_journal_paper_doi 10.1039/c4dt00104d
_journal_volume 43
_journal_year 2014
_chemical_formula_sum 'C22 H58 K2 La2 N4 O31'
_chemical_formula_weight 1230.74
_chemical_name_systematic
; 
 ? 
;
_space_group_IT_number 2
_symmetry_cell_setting triclinic
_symmetry_space_group_name_Hall '-P 1'
_symmetry_space_group_name_H-M 'P -1'
_atom_sites_solution_hydrogens geom
_atom_sites_solution_primary direct
_atom_sites_solution_secondary difmap
_audit_creation_method SHELXL-97
_cell_angle_alpha 80.775(3)
_cell_angle_beta 80.888(2)
_cell_angle_gamma 76.343(3)
_cell_formula_units_Z 1
_cell_length_a 9.0362(3)
_cell_length_b 10.8215(4)
_cell_length_c 11.7411(3)
_cell_measurement_reflns_used 9452
_cell_measurement_temperature 173(2)
_cell_measurement_theta_max 32.2510
_cell_measurement_theta_min 2.7449
_cell_volume 1092.49(6)
_computing_structure_refinement 'SHELXL-97 (Sheldrick, 1997)'
_computing_structure_solution 'SHELXS-97 (Sheldrick, 1990)'
_diffrn_ambient_temperature 173(2)
_diffrn_measured_fraction_theta_full 0.953
_diffrn_measured_fraction_theta_max 0.953
_diffrn_radiation_monochromator graphite
_diffrn_radiation_source 'fine-focus sealed tube'
_diffrn_radiation_type MoK\a
_diffrn_radiation_wavelength 0.71073
_diffrn_reflns_av_R_equivalents 0.0280
_diffrn_reflns_av_sigmaI/netI 0.0371
_diffrn_reflns_limit_h_max 9
_diffrn_reflns_limit_h_min -11
_diffrn_reflns_limit_k_max 14
_diffrn_reflns_limit_k_min -13
_diffrn_reflns_limit_l_max 15
_diffrn_reflns_limit_l_min -14
_diffrn_reflns_number 9917
_diffrn_reflns_theta_full 27.50
_diffrn_reflns_theta_max 27.50
_diffrn_reflns_theta_min 2.75
_exptl_absorpt_coefficient_mu 2.222
_exptl_absorpt_correction_T_max 0.8423
_exptl_absorpt_correction_T_min 0.6066
_exptl_absorpt_correction_type multi-scan
_exptl_absorpt_process_details
;
CrysAlisPro, Agilent Technologies,
Version 1.171.35.15 (release 03-08-2011 CrysAlis171 .NET)
(compiled Aug  3 2011,13:03:54)
Empirical absorption correction using spherical harmonics,
 implemented in SCALE3 ABSPACK scaling algorithm.
;
_exptl_crystal_density_diffrn 1.871
_exptl_crystal_density_method 'not measured'
_exptl_crystal_F_000 618
_exptl_crystal_size_max 0.25
_exptl_crystal_size_mid 0.10
_exptl_crystal_size_min 0.08
_refine_diff_density_max 1.160
_refine_diff_density_min -0.619
_refine_diff_density_rms 0.106
_refine_ls_extinction_method none
_refine_ls_goodness_of_fit_ref 1.020
_refine_ls_hydrogen_treatment mixed
_refine_ls_matrix_type full
_refine_ls_number_parameters 325
_refine_ls_number_reflns 4769
_refine_ls_number_restraints 22
_refine_ls_restrained_S_all 1.018
_refine_ls_R_factor_all 0.0291
_refine_ls_R_factor_gt 0.0262
_refine_ls_shift/su_max 0.001
_refine_ls_shift/su_mean 0.000
_refine_ls_structure_factor_coef Fsqd
_refine_ls_weighting_details 'calc w=1/[\s^2^(Fo^2^)+(0.0356P)^2^+0.7423P] where P=(Fo^2^+2Fc^2^)/3'
_refine_ls_weighting_scheme calc
_refine_ls_wR_factor_gt 0.0639
_refine_ls_wR_factor_ref 0.0653
_reflns_number_gt 4473
_reflns_number_total 4769
_reflns_threshold_expression >2sigma(I)
_cod_data_source_file c4dt00104d2.cif
_cod_data_source_block sad
_cod_depositor_comments
;
The following automatic conversions were performed:

'_symmetry_cell_setting' value 'TRICLINIC' changed to 'triclinic'
according to
/usr/data/users/saulius/crontab/automatic-downloads/rss-feeds/RSC/lib/dictionaries/cif_core.dic
dictionary named 'cif_core.dic' version 2.4.2 from
2011-04-26.

'_exptl_absorpt_correction_type' value 'MULTI-SCAN'
changed to 'multi-scan' according to
/usr/data/users/saulius/crontab/automatic-downloads/rss-feeds/RSC/lib/dictionaries/cif_core.dic
dictionary named 'cif_core.dic' version 2.4.2 from 2011-04-26.

Automatic conversion script
Id: cif_fix_values 2281 2013-09-26 08:29:07Z andrius 

 Adding full bibliography for 7030369--7030373.cif.
;
_cod_original_sg_symbol_H-M P-1
_cod_database_code 7030371

loop_
_symmetry_equiv_pos_as_xyz
'x, y, z'
'-x, -y, -z'

loop_
_atom_site_label
_atom_site_type_symbol
_atom_site_fract_x
_atom_site_fract_y
_atom_site_fract_z
_atom_site_U_iso_or_equiv
_atom_site_adp_type
_atom_site_occupancy
_atom_site_symmetry_multiplicity
_atom_site_calc_flag
_atom_site_refinement_flags
La1 La 0.911770(15) 0.671887(14) 0.584766(13) 0.01086(6) Uani 1 1 d .
K1 K 0.75731(7) 1.07023(6) 0.50559(6) 0.01727(13) Uani 1 1 d .
C1 C 0.5087(3) 0.6772(3) 0.6850(3) 0.0171(6) Uani 1 1 d .
H1A H 0.4392 0.6686 0.7586 0.020 Uiso 1 1 calc R
H1B H 0.4552 0.6647 0.6218 0.020 Uiso 1 1 calc R
C2 C 0.5366(3) 0.8123(3) 0.6625(3) 0.0154(6) Uani 1 1 d .
C3 C 0.6368(3) 0.4665(3) 0.6324(3) 0.0180(6) Uani 1 1 d .
H3A H 0.5648 0.5001 0.5737 0.022 Uiso 1 1 calc R
H3B H 0.5932 0.4028 0.6898 0.022 Uiso 1 1 calc R
C4 C 0.7881(3) 0.3997(3) 0.5727(3) 0.0142(5) Uani 1 1 d .
C5 C 0.8621(3) 0.8385(3) 0.8294(3) 0.0168(6) Uani 1 1 d .
H5A H 0.9033 0.8582 0.8960 0.020 Uiso 1 1 calc R
H5B H 0.7488 0.8557 0.8467 0.020 Uiso 1 1 calc R
C6 C 0.9067(3) 0.9249(3) 0.7211(3) 0.0149(5) Uani 1 1 d .
C7 C 1.0873(3) 0.6674(3) 0.8278(3) 0.0170(6) Uani 1 1 d .
H7A H 1.1006 0.6602 0.9108 0.020 Uiso 1 1 calc R
H7B H 1.1365 0.7366 0.7848 0.020 Uiso 1 1 calc R
C8 C 1.1657(3) 0.5423(3) 0.7818(3) 0.0166(6) Uani 1 1 d .
C9 C 0.6637(3) 0.5218(3) 0.8163(3) 0.0180(6) Uani 1 1 d .
H9A H 0.7546 0.4498 0.8182 0.022 Uiso 1 1 calc R
H9B H 0.5726 0.4861 0.8495 0.022 Uiso 1 1 calc R
C10 C 0.6801(3) 0.6156(3) 0.8952(3) 0.0189(6) Uani 1 1 d .
H10A H 0.6261 0.5934 0.9733 0.023 Uiso 1 1 calc R
H10B H 0.6268 0.7026 0.8646 0.023 Uiso 1 1 calc R
C11 C 0.8434(3) 0.6209(3) 0.9092(3) 0.0186(6) Uani 1 1 d .
H11A H 0.8409 0.6530 0.9840 0.022 Uiso 1 1 calc R
H11B H 0.9065 0.5325 0.9143 0.022 Uiso 1 1 calc R
N1 N 0.6482(2) 0.5739(2) 0.6928(2) 0.0143(5) Uani 1 1 d .
N2 N 0.9208(2) 0.7017(2) 0.8158(2) 0.0141(5) Uani 1 1 d .
O1 O 0.6706(2) 0.83007(19) 0.63353(18) 0.0173(4) Uani 1 1 d .
O2 O 0.4181(2) 0.9008(2) 0.67119(19) 0.0206(4) Uani 1 1 d .
O3 O 0.9082(2) 0.43917(18) 0.58105(18) 0.0145(4) Uani 1 1 d .
O4 O 0.7920(2) 0.3132(2) 0.5138(2) 0.0216(5) Uani 1 1 d .
O5 O 0.9757(2) 0.87439(19) 0.63222(18) 0.0161(4) Uani 1 1 d .
O6 O 0.8695(2) 1.04333(19) 0.72481(19) 0.0204(4) Uani 1 1 d .
O7 O 1.1063(2) 0.5129(2) 0.7015(2) 0.0235(5) Uani 1 1 d .
O8 O 1.2832(2) 0.4783(2) 0.8218(2) 0.0284(5) Uani 1 1 d .
O1W O 0.9082(2) 0.8465(2) 0.40364(18) 0.0181(4) Uani 1 1 d D
H1W2 H 0.986(2) 0.878(3) 0.378(2) 0.022 Uiso 1 1 d D
H1W1 H 0.877(3) 0.821(3) 0.3489(19) 0.022 Uiso 1 1 d D
O2W O 0.7329(2) 0.6578(2) 0.44080(19) 0.0191(4) Uani 1 1 d D
H2W2 H 0.768(3) 0.612(2) 0.386(2) 0.023 Uiso 1 1 d D
H2W1 H 0.667(3) 0.723(2) 0.417(2) 0.023 Uiso 1 1 d D
O3W O 0.4717(5) 1.2276(3) 0.8500(4) 0.0702(10) Uani 1 1 d D
H3W1 H 0.377(2) 1.227(5) 0.845(5) 0.084 Uiso 1 1 d D
H3W2 H 0.472(5) 1.297(3) 0.876(5) 0.084 Uiso 1 1 d D
O4W O 0.9018(5) 0.7726(4) 0.1810(3) 0.0682(10) Uani 1 1 d D
H4W2 H 0.851(5) 0.850(2) 0.174(5) 0.082 Uiso 1 1 d D
H4W1 H 0.995(2) 0.771(5) 0.152(5) 0.082 Uiso 1 1 d D
O5W O 0.7962(5) 1.1930(3) 0.9048(3) 0.0683(10) Uani 1 1 d D
H5W1 H 0.850(6) 1.165(5) 0.961(3) 0.082 Uiso 1 1 d D
H5W2 H 0.812(6) 1.135(4) 0.860(4) 0.082 Uiso 1 1 d D
O6W O 0.7810(5) 1.0464(5) 0.1263(3) 0.0888(14) Uani 1 1 d D
H6W1 H 0.737(6) 1.064(7) 0.193(3) 0.107 Uiso 1 1 d D
H6W2 H 0.717(5) 1.029(7) 0.089(4) 0.107 Uiso 1 1 d D
O7W O 0.4814(2) 1.1425(2) 0.6388(2) 0.0250(5) Uani 1 1 d D
H7W2 H 0.458(4) 1.0702(18) 0.648(3) 0.030 Uiso 1 1 d D
H7W1 H 0.497(4) 1.160(3) 0.7031(17) 0.030 Uiso 1 1 d D
O8W O 0.4971(12) 0.9560(8) 0.9736(9) 0.091(3) Uani 0.50 1 d PD
H8W1 H 0.521(8) 0.877(2) 0.999(6) 0.109 Uiso 1 1 d D

loop_
_atom_site_aniso_label
_atom_site_aniso_U_11
_atom_site_aniso_U_22
_atom_site_aniso_U_33
_atom_site_aniso_U_23
_atom_site_aniso_U_13
_atom_site_aniso_U_12
La1 0.01144(8) 0.00856(8) 0.01259(10) -0.00288(6) -0.00173(5) -0.00100(5)
K1 0.0170(3) 0.0143(3) 0.0204(3) -0.0031(2) -0.0038(2) -0.0018(2)
C1 0.0126(12) 0.0137(14) 0.0241(17) -0.0040(11) -0.0013(11) -0.0010(10)
C2 0.0166(12) 0.0168(14) 0.0133(15) -0.0052(11) -0.0047(10) -0.0003(10)
C3 0.0149(12) 0.0177(14) 0.0233(17) -0.0094(12) -0.0005(11) -0.0038(10)
C4 0.0163(12) 0.0105(13) 0.0158(15) -0.0008(11) -0.0005(10) -0.0043(10)
C5 0.0184(13) 0.0148(14) 0.0167(15) -0.0048(11) -0.0004(11) -0.0023(10)
C6 0.0143(12) 0.0161(14) 0.0151(15) -0.0050(11) -0.0020(10) -0.0030(10)
C7 0.0171(12) 0.0174(14) 0.0187(16) -0.0017(12) -0.0064(11) -0.0055(10)
C8 0.0171(12) 0.0170(14) 0.0151(15) 0.0009(11) -0.0017(10) -0.0048(10)
C9 0.0205(13) 0.0138(14) 0.0199(16) 0.0013(11) -0.0032(11) -0.0060(11)
C10 0.0208(13) 0.0222(15) 0.0141(15) -0.0009(12) -0.0002(11) -0.0077(11)
C11 0.0218(13) 0.0194(15) 0.0148(15) 0.0022(12) -0.0031(11) -0.0074(11)
N1 0.0129(10) 0.0122(11) 0.0181(13) -0.0050(9) -0.0023(9) -0.0009(8)
N2 0.0157(10) 0.0150(12) 0.0125(12) -0.0030(9) -0.0021(9) -0.0036(9)
O1 0.0144(9) 0.0161(10) 0.0207(12) -0.0036(8) -0.0009(8) -0.0020(7)
O2 0.0162(9) 0.0166(10) 0.0268(13) -0.0049(9) -0.0036(8) 0.0030(8)
O3 0.0138(8) 0.0128(10) 0.0175(11) -0.0044(8) -0.0002(7) -0.0038(7)
O4 0.0207(10) 0.0168(11) 0.0300(13) -0.0121(9) -0.0011(9) -0.0049(8)
O5 0.0207(9) 0.0145(10) 0.0141(11) -0.0036(8) -0.0006(8) -0.0057(8)
O6 0.0259(10) 0.0127(10) 0.0215(12) -0.0050(8) 0.0001(8) -0.0026(8)
O7 0.0230(10) 0.0225(11) 0.0265(13) -0.0120(9) -0.0119(9) 0.0039(8)
O8 0.0225(10) 0.0337(14) 0.0255(13) -0.0015(10) -0.0104(9) 0.0040(9)
O1W 0.0232(10) 0.0167(10) 0.0155(11) -0.0035(8) -0.0006(8) -0.0067(8)
O2W 0.0218(10) 0.0156(11) 0.0195(12) -0.0054(9) -0.0069(8) 0.0019(8)
O3W 0.111(3) 0.041(2) 0.058(2) -0.0234(17) -0.002(2) -0.0088(19)
O4W 0.089(3) 0.094(3) 0.038(2) -0.016(2) -0.0037(19) -0.050(2)
O5W 0.107(3) 0.0388(19) 0.047(2) -0.0106(16) 0.010(2) -0.0008(18)
O6W 0.093(3) 0.107(4) 0.038(2) -0.004(2) 0.0187(19) 0.013(3)
O7W 0.0239(10) 0.0182(11) 0.0322(14) -0.0048(10) -0.0055(10) -0.0010(9)
O8W 0.105(6) 0.061(6) 0.089(8) 0.010(5) 0.010(5) -0.015(6)

loop_
_atom_type_symbol
_atom_type_description
_atom_type_scat_dispersion_real
_atom_type_scat_dispersion_imag
_atom_type_scat_source
C C 0.0033 0.0016 'International Tables Vol C Tables 4.2.6.8 and 6.1.1.4'
H H 0.0000 0.0000 'International Tables Vol C Tables 4.2.6.8 and 6.1.1.4'
N N 0.0061 0.0033 'International Tables Vol C Tables 4.2.6.8 and 6.1.1.4'
O O 0.0106 0.0060 'International Tables Vol C Tables 4.2.6.8 and 6.1.1.4'
K K 0.2009 0.2494 'International Tables Vol C Tables 4.2.6.8 and 6.1.1.4'
La La -0.2871 2.4523 'International Tables Vol C Tables 4.2.6.8 and 6.1.1.4'

loop_
_geom_angle_atom_site_label_1
_geom_angle_atom_site_label_2
_geom_angle_atom_site_label_3
_geom_angle
_geom_angle_site_symmetry_1
_geom_angle_site_symmetry_3
O1 La1 O3 120.73(6) . .
O1 La1 O7 135.15(7) . .
O3 La1 O7 66.05(6) . .
O1 La1 O5 70.38(6) . .
O3 La1 O5 162.22(6) . .
O7 La1 O5 96.22(7) . .
O1 La1 O2W 74.70(7) . .
O3 La1 O2W 70.42(6) . .
O7 La1 O2W 135.91(7) . .
O5 La1 O2W 127.34(6) . .
O1 La1 O3 145.00(6) . 2_766
O3 La1 O3 63.82(7) . 2_766
O7 La1 O3 79.69(7) . 2_766
O5 La1 O3 116.23(6) . 2_766
O2W La1 O3 75.32(6) . 2_766
O1 La1 O1W 77.30(7) . .
O3 La1 O1W 125.15(6) . .
O7 La1 O1W 139.04(7) . .
O5 La1 O1W 68.87(6) . .
O2W La1 O1W 65.85(7) . .
O3 La1 O1W 74.24(6) 2_766 .
O1 La1 O4 135.13(6) . 2_766
O3 La1 O4 103.01(6) . 2_766
O7 La1 O4 69.89(7) . 2_766
O5 La1 O4 70.20(6) . 2_766
O2W La1 O4 114.88(7) . 2_766
O3 La1 O4 48.44(6) 2_766 2_766
O1W La1 O4 69.16(6) . 2_766
O1 La1 N2 76.35(7) . .
O3 La1 N2 107.20(7) . .
O7 La1 N2 60.61(7) . .
O5 La1 N2 59.90(7) . .
O2W La1 N2 143.52(7) . .
O3 La1 N2 138.00(6) 2_766 .
O1W La1 N2 127.65(7) . .
O4 La1 N2 101.27(6) 2_766 .
O1 La1 N1 62.54(6) . .
O3 La1 N1 60.08(6) . .
O7 La1 N1 96.62(7) . .
O5 La1 N1 124.16(7) . .
O2W La1 N1 66.48(7) . .
O3 La1 N1 119.49(6) 2_766 .
O1W La1 N1 123.62(6) . .
O4 La1 N1 162.31(6) 2_766 .
N2 La1 N1 80.68(7) . .
O1 La1 C4 149.30(7) . 2_766
O3 La1 C4 81.94(7) . 2_766
O7 La1 C4 70.78(7) . 2_766
O5 La1 C4 93.77(7) . 2_766
O2W La1 C4 96.93(7) . 2_766
O3 La1 C4 24.61(7) 2_766 2_766
O1W La1 C4 72.41(7) . 2_766
O4 La1 C4 24.08(7) 2_766 2_766
N2 La1 C4 119.13(7) . 2_766
N1 La1 C4 141.57(7) . 2_766
O1 La1 K1 44.54(5) . .
O3 La1 K1 154.48(4) . .
O7 La1 K1 139.41(5) . .
O5 La1 K1 43.19(4) . .
O2W La1 K1 84.44(5) . .
O3 La1 K1 114.79(4) 2_766 .
O1W La1 K1 41.31(5) . .
O4 La1 K1 91.24(4) 2_766 .
N2 La1 K1 90.26(5) . .
N1 La1 K1 106.37(5) . .
C4 La1 K1 106.08(5) 2_766 .
O4 K1 O7W 85.06(7) 1_565 .
O4 K1 O2 104.11(7) 1_565 2_676
O7W K1 O2 84.52(7) . 2_676
O4 K1 O5 67.10(6) 1_565 2_776
O7W K1 O5 151.77(7) . 2_776
O2 K1 O5 97.37(6) 2_676 2_776
O4 K1 O1W 140.35(6) 1_565 .
O7W K1 O1W 134.50(7) . .
O2 K1 O1W 81.35(6) 2_676 .
O5 K1 O1W 73.26(6) 2_776 .
O4 K1 O6 77.97(6) 1_565 .
O7W K1 O6 81.82(7) . .
O2 K1 O6 165.96(6) 2_676 .
O5 K1 O6 96.20(6) 2_776 .
O1W K1 O6 106.11(6) . .
O4 K1 O5 112.34(6) 1_565 .
O7W K1 O5 112.64(7) . .
O2 K1 O5 140.49(6) 2_676 .
O5 K1 O5 83.63(6) 2_776 .
O1W K1 O5 61.01(6) . .
O6 K1 O5 45.11(6) . .
O4 K1 O1 148.05(7) 1_565 .
O7W K1 O1 72.95(6) . .
O2 K1 O1 96.69(6) 2_676 .
O5 K1 O1 134.18(6) 2_776 .
O1W K1 O1 66.14(6) . .
O6 K1 O1 76.22(6) . .
O5 K1 O1 58.80(5) . .
O4 K1 C6 100.63(7) 1_565 .
O7W K1 C6 91.37(7) . .
O2 K1 C6 154.44(7) 2_676 .
O5 K1 C6 98.04(7) 2_776 .
O1W K1 C6 83.73(7) . .
O6 K1 C6 23.95(6) . .
O5 K1 C6 24.07(6) . .
O1 K1 C6 58.16(6) . .
O4 K1 C2 91.13(7) 1_565 2_676
O7W K1 C2 68.32(7) . 2_676
O2 K1 C2 19.67(6) 2_676 2_676
O5 K1 C2 106.16(7) 2_776 2_676
O1W K1 C2 100.72(7) . 2_676
O6 K1 C2 149.06(7) . 2_676
O5 K1 C2 156.52(6) . 2_676
O1 K1 C2 101.51(6) . 2_676
C6 K1 C2 155.68(7) . 2_676
O4 K1 La1 148.95(5) 1_565 .
O7W K1 La1 108.13(5) . .
O2 K1 La1 105.03(5) 2_676 .
O5 K1 La1 98.61(4) 2_776 .
O1W K1 La1 37.46(4) . .
O6 K1 La1 76.39(4) . .
O5 K1 La1 36.79(4) . .
O1 K1 La1 35.57(4) . .
C6 K1 La1 52.45(5) . .
C2 K1 La1 119.75(5) 2_676 .
O4 K1 K1 90.20(5) 1_565 2_776
O7W K1 K1 147.46(6) . 2_776
O2 K1 K1 127.71(5) 2_676 2_776
O5 K1 K1 42.77(4) 2_776 2_776
O1W K1 K1 58.61(4) . 2_776
O6 K1 K1 65.72(4) . 2_776
O5 K1 K1 40.87(4) . 2_776
O1 K1 K1 96.02(4) . 2_776
C6 K1 K1 57.88(5) . 2_776
C2 K1 K1 144.08(6) 2_676 2_776
La1 K1 K1 63.348(15) . 2_776
N1 C1 C2 115.2(2) . .
O1 C2 O2 124.4(3) . .
O1 C2 C1 120.0(2) . .
O2 C2 C1 115.6(2) . .
O1 C2 K1 124.13(19) . 2_676
O2 C2 K1 47.13(14) . 2_676
C1 C2 K1 94.25(15) . 2_676
N1 C3 C4 113.9(2) . .
O4 C4 O3 122.2(2) . .
O4 C4 C3 119.9(2) . .
O3 C4 C3 117.8(2) . .
O4 C4 La1 65.77(15) . 2_766
O3 C4 La1 57.48(14) . 2_766
C3 C4 La1 165.9(2) . 2_766
N2 C5 C6 111.9(2) . .
O6 C6 O5 123.9(3) . .
O6 C6 C5 117.4(2) . .
O5 C6 C5 118.7(2) . .
O6 C6 K1 68.05(15) . .
O5 C6 K1 70.85(15) . .
C5 C6 K1 136.93(17) . .
N2 C7 C8 112.0(2) . .
O8 C8 O7 125.0(3) . .
O8 C8 C7 118.8(3) . .
O7 C8 C7 116.2(2) . .
N1 C9 C10 116.6(2) . .
C9 C10 C11 116.6(2) . .
N2 C11 C10 116.0(2) . .
C1 N1 C9 110.2(2) . .
C1 N1 C3 110.0(2) . .
C9 N1 C3 107.4(2) . .
C1 N1 La1 109.48(16) . .
C9 N1 La1 110.70(15) . .
C3 N1 La1 109.03(16) . .
C5 N2 C11 110.2(2) . .
C5 N2 C7 108.7(2) . .
C11 N2 C7 107.5(2) . .
C5 N2 La1 108.05(16) . .
C11 N2 La1 118.13(17) . .
C7 N2 La1 103.70(17) . .
C2 O1 La1 128.98(18) . .
C2 O1 K1 126.18(17) . .
La1 O1 K1 99.90(6) . .
C2 O2 K1 113.20(18) . 2_676
C4 O3 La1 124.05(16) . .
C4 O3 La1 97.91(16) . 2_766
La1 O3 La1 116.18(7) . 2_766
C4 O4 K1 148.7(2) . 1_545
C4 O4 La1 90.15(16) . 2_766
K1 O4 La1 107.82(7) 1_545 2_766
C6 O5 La1 120.25(17) . .
C6 O5 K1 126.75(17) . 2_776
La1 O5 K1 111.90(7) . 2_776
C6 O5 K1 85.08(16) . .
La1 O5 K1 100.02(6) . .
K1 O5 K1 96.37(6) 2_776 .
C6 O6 K1 88.00(17) . .
C8 O7 La1 123.54(18) . .
La1 O1W K1 101.23(7) . .

loop_
_geom_bond_atom_site_label_1
_geom_bond_atom_site_label_2
_geom_bond_distance
_geom_bond_site_symmetry_2
La1 O1 2.4826(19) .
La1 O3 2.5336(19) .
La1 O7 2.551(2) .
La1 O5 2.5570(19) .
La1 O2W 2.561(2) .
La1 O3 2.5893(19) 2_766
La1 O1W 2.607(2) .
La1 O4 2.774(2) 2_766
La1 N2 2.799(2) .
La1 N1 2.865(2) .
K1 O4 2.738(2) 1_565
K1 O7W 2.740(2) .
K1 O2 2.742(2) 2_676
K1 O5 2.816(2) 2_776
K1 O1W 2.830(2) .
K1 O6 2.861(2) .
K1 O5 2.923(2) .
K1 O1 2.994(2) .
C1 N1 1.478(3) .
C1 C2 1.516(4) .
C2 O1 1.257(3) .
C2 O2 1.259(3) .
C2 K1 3.439(3) 2_676
C3 N1 1.486(4) .
C3 C4 1.508(4) .
C4 O4 1.241(3) .
C4 O3 1.279(3) .
C4 La1 3.042(3) 2_766
C5 N2 1.475(3) .
C5 C6 1.512(4) .
C6 O6 1.252(3) .
C6 O5 1.262(3) .
C7 N2 1.485(3) .
C7 C8 1.512(4) .
C8 O8 1.238(3) .
C8 O7 1.271(4) .
C9 N1 1.485(4) .
C9 C10 1.525(4) .
C10 C11 1.525(4) .
C11 N2 1.481(4) .
O2 K1 2.742(2) 2_676
O3 La1 2.5893(19) 2_766
O4 K1 2.738(2) 1_545
O4 La1 2.774(2) 2_766
O5 K1 2.816(2) 2_776
